data_8103760
loop_
_publ_author_name
'Krivovichev, S.V.'
'Burns, P.C.'

_publ_section_title
;
 Geometrical isomerism in uranyl chromates. I. Crystal structures of(U O2)
 (Cr O4) (H2 O)2, ((U O2) (Cr O4) (H2 O)2)(H2 O) and ((U O2) (Cr O4) (H2
 O)2)4 (H2 O)9
;
_journal_name_full 'Zeitschrift fuer Kristallographie (149,1979-)'
_journal_page_first 568
_journal_page_last 574
_journal_volume 218
_journal_year 2003
_chemical_formula_sum 'Cr H6 O9 U'
_chemical_name_systematic '((U O2) (H2 O)2 (Cr O4)) (H2 O)'
_space_group_IT_number 4
_symmetry_space_group_name_Hall 'P 2yb'
_symmetry_space_group_name_H-M 'P 1 21 1'
_cell_angle_alpha 90
_cell_angle_beta 92.388
_cell_angle_gamma 90
_cell_formula_units_Z 4
_cell_length_a 9.7206
_cell_length_b 7.1617
_cell_length_c 11.0909
_cell_volume 771.434
_citation_journal_id_ASTM ZEKRDZ
_cod_data_source_file Krivovichev_ZEKRDZ_2003_1782.cif
_cod_data_source_block H6Cr1O9U1
_cod_original_cell_volume 771.4338
_cod_original_formula_sum 'H6 Cr1 O9 U1'
_cod_database_code 8103760

loop_
_symmetry_equiv_pos_as_xyz
x,y,z
-x,y+1/2,-z

loop_
_atom_site_label
_atom_site_type_symbol
_atom_site_fract_x
_atom_site_fract_y
_atom_site_fract_z
_atom_site_occupancy
_atom_site_U_iso_or_equiv
Cr2 Cr+6 0.8952 0.2131 0.59311 1 0.0
O14 O-2 0.7704 0.901 0.8179 1 0.0
O10 O-2 0.0526 0.715 0.808 1 0.0
O5 O-2 0.6473 -0.005 0.1006 1 0.0
O2 O-2 0.834 0.6786 0.1231 1 0.0
O13 O-2 0.7846 0.5112 0.8222 1 0.0
O18 O-2 0.49 0.495 0.492 1 0.0
O9 O-2 0.5113 0.18 0.262 1 0.0
O15 O-2 0.7207 0.8827 0.3396 1 0.0
O4 O-2 0.9647 0.0231 0.6487 1 0.0
U1 U+6 0.66165 0.68199 0.16259 1 0.0
Cr1 Cr+6 0.5573 0.1817 0.12597 1 0.0
O11 O-2 0.9083 0.216 0.4442 1 0.0
O8 O-2 0.6483 0.3712 0.1004 1 0.0
O1 O-2 0.9742 0.3975 0.6555 1 0.0
U2 U+6 0.91934 0.70914 0.69656 1 0.0
O12 O-2 0.7366 0.218 0.6159 1 0.0
O3 O-2 0.7833 0.704 0.5826 1 0.0
O17 O-2 0.884 0.202 0.9362 1 0.0
O16 O-2 0.7073 0.4878 0.3428 1 0.0
O7 O-2 0.4116 0.1818 0.0367 1 0.0
O6 O-2 0.4916 0.684 0.2095 1 0.0
